data_4127825
loop_
_publ_author_name
'Rice, Natalie T.'
'Popov, Ivan A.'
'Russo, Dominic R.'
'Bacsa, John'
'Batista, Enrique R.'
'Yang, Ping'
'Telser, Joshua'
'La Pierre, Henry S.'

_publ_section_title
;
 Design, Isolation, and Spectroscopic Analysis of a Tetravalent Terbium
 Complex.
;
_journal_issue 33
_journal_name_full 'Journal of the American Chemical Society'
_journal_page_first 13222
_journal_page_last 13233
_journal_paper_doi 10.1021/jacs.9b06622
_journal_volume 141
_journal_year 2019
_chemical_formula_moiety 'C60 H138 K N16 O P4 Tb'
_chemical_formula_sum 'C60 H138 K N16 O P4 Tb'
_chemical_formula_weight 1421.76
_space_group_crystal_system monoclinic
_space_group_IT_number 15
_space_group_name_Hall '-C 2yc'
_space_group_name_H-M_alt 'C 1 2/c 1'
_symmetry_space_group_name_Hall '-C 2yc'
_symmetry_space_group_name_H-M 'C 1 2/c 1'
_atom_sites_solution_hydrogens geom
_atom_sites_solution_primary dual
_audit_creation_date 2019-01-10
_audit_creation_method
;
Olex2 1.2-alpha
(compiled 2018.07.26 svn.r3523 for OlexSys, GUI svn.r5532)
;
_cell_angle_alpha 90
_cell_angle_beta 114.512(2)
_cell_angle_gamma 90
_cell_formula_units_Z 4
_cell_length_a 22.4833(11)
_cell_length_b 15.9381(8)
_cell_length_c 25.5112(16)
_cell_measurement_reflns_used 9049
_cell_measurement_temperature 100(2)
_cell_measurement_theta_max 34.975
_cell_measurement_theta_min 2.70
_cell_volume 8317.8(8)
_computing_cell_refinement 'SAINT V8.38A (Bruker, 2016)'
_computing_data_reduction 'SAINT V8.38A (Bruker, 2016)'
_computing_molecular_graphics 'Olex2 (Dolomanov et al., 2009)'
_computing_publication_material 'Olex2 (Dolomanov et al., 2009)'
_computing_structure_refinement 'ShelXL (Sheldrick, 2015)'
_computing_structure_solution 'ShelXT (Sheldrick, 2015)'
_diffrn_ambient_temperature 100.0
_diffrn_measured_fraction_theta_full 0.998
_diffrn_measured_fraction_theta_max 0.998
_diffrn_measurement_device_type 'Bruker APEX-II CCD'
_diffrn_measurement_method '\f and \w scans'
_diffrn_radiation_type MoK\a
_diffrn_radiation_wavelength 0.71073
_diffrn_reflns_av_R_equivalents 0.0572
_diffrn_reflns_av_unetI/netI 0.0466
_diffrn_reflns_Laue_measured_fraction_full 0.998
_diffrn_reflns_Laue_measured_fraction_max 0.998
_diffrn_reflns_limit_h_max 37
_diffrn_reflns_limit_h_min -34
_diffrn_reflns_limit_k_max 26
_diffrn_reflns_limit_k_min -26
_diffrn_reflns_limit_l_max 42
_diffrn_reflns_limit_l_min -40
_diffrn_reflns_number 79238
_diffrn_reflns_point_group_measured_fraction_full 0.998
_diffrn_reflns_point_group_measured_fraction_max 0.998
_diffrn_reflns_theta_full 25.242
_diffrn_reflns_theta_max 36.334
_diffrn_reflns_theta_min 2.702
_diffrn_standards_number 0
_exptl_absorpt_coefficient_mu 1.020
_exptl_absorpt_correction_T_max 0.7471
_exptl_absorpt_correction_T_min 0.6696
_exptl_absorpt_correction_type multi-scan
_exptl_absorpt_process_details
'SADABS-2016/2 (Bruker,2016/2) was used for absorption correction. wR2(int) was 0.1889 before and 0.0893 after correction. The Ratio of minimum to maximum transmission is 0.9121. The \l/2 correction factor is Not present.'
_exptl_crystal_colour colourless
_exptl_crystal_colour_primary colourless
_exptl_crystal_density_diffrn 1.135
_exptl_crystal_description prism
_exptl_crystal_F_000 3048
_exptl_crystal_recrystallization_method 'The material was recrystallised from --- by ---'
_exptl_crystal_size_max 0.405
_exptl_crystal_size_mid 0.33
_exptl_crystal_size_min 0.324
_refine_diff_density_max 1.260
_refine_diff_density_min -1.283
_refine_diff_density_rms 0.085
_refine_ls_extinction_method none
_refine_ls_goodness_of_fit_ref 1.042
_refine_ls_hydrogen_treatment constr
_refine_ls_matrix_type full
_refine_ls_number_parameters 410
_refine_ls_number_reflns 20139
_refine_ls_number_restraints 370
_refine_ls_restrained_S_all 2.392
_refine_ls_R_factor_all 0.0381
_refine_ls_R_factor_gt 0.0327
_refine_ls_shift/su_max 0.002
_refine_ls_shift/su_mean 0.000
_refine_ls_structure_factor_coef Fsqd
_refine_ls_weighting_details 'w=1/[\s^2^(Fo^2^)+(0.0447P)^2^+0.9753P] where P=(Fo^2^+2Fc^2^)/3'
_refine_ls_weighting_scheme calc
_refine_ls_wR_factor_gt 0.0863
_refine_ls_wR_factor_ref 0.0889
_reflns_Friedel_coverage 0.000
_reflns_number_gt 17841
_reflns_number_total 20139
_reflns_threshold_expression 'I > 2\s(I)'
_cod_data_source_file ja9b06622_si_005.cif
_cod_data_source_block ntr-03-018_180k_l
_cod_database_code 4127825
_shelx_shelxl_version_number 2018/3
_shelx_space_group_comment
;
The symmetry employed for this shelxl refinement is uniquely defined
by the following loop, which should always be used as a source of
symmetry information in preference to the above space-group names.
They are only intended as comments.
;
_olex2_refinement_description
;
1. Fixed Uiso
 At 1.2 times of:
  All C(H,H) groups
 At 1.5 times of:
  All C(H,H,H) groups
2. Restrained distances
 O1_3-C2_3
 1.425 with sigma of 0.003
 O1_3-C1_3
 1.425 with sigma of 0.003
 C1_3-C2_3
 1.512 with sigma of 0.005
 C3_3-C4_3
 1.512 with sigma of 0.005
 C1_3-C3_3
 2.406 with sigma of 0.004
 C2_3-O1_3
 2.467 with sigma of 0.004
 C4_3-O1_3
 2.467 with sigma of 0.02
3. Uiso/Uaniso restraints and constraints
Uanis(O1_3) \\sim Ueq: with sigma of 0.002 and sigma for terminal atoms of 0.004
Uanis(C1_3) \\sim Ueq: with sigma of 0.002 and sigma for terminal atoms of 0.004
Uanis(C2_3) = Uanis(C3_3)
4. Rigid body (RIGU) restrains
 with sigma for 1-2 distances of 0.001 and sigma for 1-3 distances of 0.001
 P1_1, N1_1, N2_1, N3_1, N4_1, C1_1, C2_1, C3_1, C4_1, C5_1, C6_1, C7_1, C8_1,
 C9_1, C10_1, C11_1, C12_1, C13_1, C14_1
 P1_2, N1_2, N2_2, N3_2, N4_2, C1_2, C2_2, C3_2, C4_2, C5_2, C6_2, C7_2, C8_2,
 C9_2, C10_2, C11_2, C12_2, C13_2, C14_2
 with sigma for 1-2 distances of 0.002 and sigma for 1-3 distances of 0.004
 O1_3, C1_3, C2_3, C3_3, C4_3
 with sigma for 1-2 distances of 0.0001 and sigma for 1-3 distances of 0.0001
5. Same fragment restrains
{P1_2, N1_2, N2_2, N3_2, N4_2, C1_2, C2_2, C3_2, C4_2, C5_2, C6_2, C7_2, C8_2,
C9_2, C10_2, C11_2, C12_2, C13_2, C14_2}
as
{P1_1, N1_1, N2_1, N3_1, N4_1, C1_1, C2_1, C3_1, C4_1, C5_1, C6_1, C7_1, C8_1,
C9_1, C10_1, C11_1, C12_1, C13_1, C14_1} sigma for 1-2: 0.002 1-3: 0.004
6. Others
 Fixed Sof: O1(0.5) C1(0.5) H1A(0.5) H1B(0.5) C2(0.5) H2A(0.5) H2B(0.5)
 H2C(0.5) C3(0.5) H3A(0.5) H3B(0.5) C4(0.5) H4A(0.5) H4B(0.5) H4C(0.5)
7.a Secondary CH2 refined with riding coordinates:
 C1(H1A,H1B), C2(H2A,H2B), C12(H12A,H12B), C13(H13A,H13B), C1(H1A,H1B), C2(H2A,
 H2B), C12(H12A,H12B), C13(H13A,H13B), C1(H1A,H1B), C3(H3A,H3B)
7.b Idealised Me refined as rotating group:
 C4(H4A,H4B,H4C), C5(H5A,H5B,H5C), C6(H6A,H6B,H6C), C8(H8A,H8B,H8C), C9(H9A,
 H9B,H9C), C10(H10A,H10B,H10C), C11(H11A,H11B,H11C), C14(H14A,H14B,H14C),
 C4(H4A,H4B,H4C), C5(H5A,H5B,H5C), C6(H6A,H6B,H6C), C8(H8A,H8B,H8C), C9(H9A,H9B,
 H9C), C10(H10A,H10B,H10C), C11(H11A,H11B,H11C), C14(H14A,H14B,H14C), C2(H2A,
 H2B,H2C), C4(H4A,H4B,H4C)
;
_smtbx_masks_void_probe_radius 0.3
_smtbx_masks_void_truncation_radius 1.2
_olex2_diffrn_ambient_temperature_device 'Oxford Cryosystems'
_olex2_exptl_crystal_mounting_method 'The crystal was mounted on a None'
_olex2_submission_original_sample_id NTR-03-018_180K
_olex2_submission_special_instructions 'No special instructions were received'

loop_
_space_group_symop_operation_xyz
'x, y, z'
'-x, y, -z+1/2'
'x+1/2, y+1/2, z'
'-x+1/2, y+1/2, -z+1/2'
'-x, -y, -z'
'x, -y, z-1/2'
'-x+1/2, -y+1/2, -z'
'x+1/2, -y+1/2, z-1/2'

loop_
_atom_site_label
_atom_site_type_symbol
_atom_site_fract_x
_atom_site_fract_y
_atom_site_fract_z
_atom_site_U_iso_or_equiv
_atom_site_adp_type
_atom_site_occupancy
_atom_site_site_symmetry_order
_atom_site_calc_flag
_atom_site_refinement_flags_posn
_atom_site_refinement_flags_adp
_atom_site_refinement_flags_occupancy
_atom_site_disorder_assembly
_atom_site_disorder_group
Tb1 Tb 0.500000 0.70630(2) 0.750000 0.01496(2) Uani 1 2 d S T P . .
K1 K 0.500000 0.46877(3) 0.750000 0.03744(11) Uani 1 2 d S T P . .
P1_1 P 0.56265(2) 0.84011(2) 0.88245(2) 0.02097(6) Uani 1 1 d D U . . .
N1_1 N 0.52912(6) 0.78736(8) 0.82800(5) 0.0259(2) Uani 1 1 d D U . . .
N2_1 N 0.63431(5) 0.89205(8) 0.89553(5) 0.0287(3) Uani 1 1 d D U . . .
N3_1 N 0.59697(6) 0.79362(8) 0.94806(5) 0.0319(3) Uani 1 1 d D U . . .
N4_1 N 0.51411(6) 0.91498(8) 0.89013(5) 0.0267(2) Uani 1 1 d D U . . .
C1_1 C 0.68914(7) 0.84441(12) 0.93627(8) 0.0414(4) Uani 1 1 d D U . . .
H1A_1 H 0.727840 0.880944 0.955113 0.050 Uiso 1 1 calc R . . . .
H1B_1 H 0.700815 0.797852 0.916618 0.050 Uiso 1 1 calc R . . . .
C2_1 C 0.66589(8) 0.81095(14) 0.97982(7) 0.0433(4) Uani 1 1 d D U . . .
H2A_1 H 0.689854 0.759109 0.997938 0.052 Uiso 1 1 calc R . . . .
H2B_1 H 0.672760 0.853023 1.010342 0.052 Uiso 1 1 calc R . . . .
C3_1 C 0.56474(8) 0.74178(11) 0.97643(6) 0.0372(4) Uani 1 1 d D U . . .
C4_1 C 0.58450(15) 0.77272(17) 1.03843(8) 0.0636(7) Uani 1 1 d D U . . .
H4A_1 H 0.631684 0.765280 1.060455 0.095 Uiso 1 1 calc GR . . . .
H4B_1 H 0.560999 0.740332 1.056506 0.095 Uiso 1 1 calc GR . . . .
H4C_1 H 0.573438 0.832277 1.037902 0.095 Uiso 1 1 calc GR . . . .
C5_1 C 0.58616(11) 0.65016(12) 0.97740(10) 0.0506(5) Uani 1 1 d D U . . .
H5A_1 H 0.576948 0.631962 0.938087 0.076 Uiso 1 1 calc GR . . . .
H5B_1 H 0.562067 0.614604 0.993269 0.076 Uiso 1 1 calc GR . . . .
H5C_1 H 0.633144 0.645391 1.001461 0.076 Uiso 1 1 calc GR . . . .
C6_1 C 0.49070(9) 0.74695(14) 0.94438(9) 0.0457(5) Uani 1 1 d D U . . .
H6A_1 H 0.476176 0.803938 0.947582 0.069 Uiso 1 1 calc GR . . . .
H6B_1 H 0.470423 0.707034 0.961246 0.069 Uiso 1 1 calc GR . . . .
H6C_1 H 0.477828 0.733204 0.903682 0.069 Uiso 1 1 calc GR . . . .
C7_1 C 0.64567(8) 0.94024(11) 0.85086(7) 0.0367(4) Uani 1 1 d D U . . .
C8_1 C 0.67020(11) 0.88138(16) 0.81588(9) 0.0560(6) Uani 1 1 d D U . . .
H8A_1 H 0.713986 0.860822 0.840698 0.084 Uiso 1 1 calc GR . . . .
H8B_1 H 0.671914 0.912278 0.783320 0.084 Uiso 1 1 calc GR . . . .
H8C_1 H 0.640236 0.833730 0.801431 0.084 Uiso 1 1 calc GR . . . .
C9_1 C 0.69690(11) 1.00777(14) 0.88043(10) 0.0533(6) Uani 1 1 d D U . . .
H9A_1 H 0.681192 1.045036 0.902520 0.080 Uiso 1 1 calc GR . . . .
H9B_1 H 0.704556 1.040429 0.851265 0.080 Uiso 1 1 calc GR . . . .
H9C_1 H 0.737817 0.981158 0.906468 0.080 Uiso 1 1 calc GR . . . .
C10_1 C 0.58279(9) 0.98088(13) 0.80939(8) 0.0439(4) Uani 1 1 d D U . . .
H10A_1 H 0.550414 0.937286 0.789819 0.066 Uiso 1 1 calc GR . . . .
H10B_1 H 0.591366 1.013726 0.780791 0.066 Uiso 1 1 calc GR . . . .
H10C_1 H 0.565931 1.017905 0.830755 0.066 Uiso 1 1 calc GR . . . .
C11_1 C 0.54286(14) 1.05967(12) 0.93215(11) 0.0581(6) Uani 1 1 d D U . . .
H11A_1 H 0.500029 1.082303 0.906697 0.087 Uiso 1 1 calc GR . . . .
H11B_1 H 0.573621 1.067727 0.914377 0.087 Uiso 1 1 calc GR . . . .
H11C_1 H 0.559054 1.089001 0.969234 0.087 Uiso 1 1 calc GR . . . .
C12_1 C 0.53653(10) 0.96720(10) 0.94160(7) 0.0381(4) Uani 1 1 d D U . . .
H12A_1 H 0.579656 0.946115 0.969057 0.046 Uiso 1 1 calc R . . . .
H12B_1 H 0.505735 0.960309 0.959969 0.046 Uiso 1 1 calc R . . . .
C13_1 C 0.45055(8) 0.93453(12) 0.84470(7) 0.0374(4) Uani 1 1 d D U . . .
H13A_1 H 0.439310 0.891286 0.814228 0.045 Uiso 1 1 calc R . . . .
H13B_1 H 0.453221 0.989166 0.827344 0.045 Uiso 1 1 calc R . . . .
C14_1 C 0.39613(10) 0.93872(17) 0.86545(12) 0.0593(6) Uani 1 1 d D U . . .
H14A_1 H 0.353882 0.944174 0.832216 0.089 Uiso 1 1 calc GR . . . .
H14B_1 H 0.403093 0.987352 0.890833 0.089 Uiso 1 1 calc GR . . . .
H14C_1 H 0.396398 0.887349 0.886652 0.089 Uiso 1 1 calc GR . . . .
P1_2 P 0.36224(2) 0.56188(2) 0.73894(2) 0.02356(7) Uani 1 1 d D U . . .
N1_2 N 0.42285(5) 0.61031(8) 0.74300(6) 0.0257(2) Uani 1 1 d D U . . .
N2_2 N 0.37679(7) 0.47340(8) 0.78086(6) 0.0354(3) Uani 1 1 d D U . . .
N3_2 N 0.31606(7) 0.50656(8) 0.67856(5) 0.0327(3) Uani 1 1 d D U . . .
N4_2 N 0.30734(6) 0.62125(8) 0.75062(6) 0.0319(3) Uani 1 1 d D U . . .
C1_2 C 0.33147(11) 0.40654(11) 0.75149(8) 0.0462(5) Uani 1 1 d D U . . .
H1A_2 H 0.291353 0.411132 0.758335 0.055 Uiso 1 1 calc R . . . .
H1B_2 H 0.351727 0.351086 0.765357 0.055 Uiso 1 1 calc R . . . .
C2_2 C 0.31558(13) 0.41703(10) 0.68837(8) 0.0502(5) Uani 1 1 d D U . . .
H2A_2 H 0.348648 0.388357 0.678509 0.060 Uiso 1 1 calc R . . . .
H2B_2 H 0.272057 0.393038 0.664494 0.060 Uiso 1 1 calc R . . . .
C3_2 C 0.30672(8) 0.53175(10) 0.61975(6) 0.0361(3) Uani 1 1 d D U . . .
C4_2 C 0.24330(11) 0.49200(15) 0.57606(9) 0.0604(7) Uani 1 1 d D U . . .
H4A_2 H 0.248899 0.431079 0.575477 0.091 Uiso 1 1 calc GR . . . .
H4B_2 H 0.233080 0.514979 0.537650 0.091 Uiso 1 1 calc GR . . . .
H4C_2 H 0.207436 0.504569 0.587180 0.091 Uiso 1 1 calc GR . . . .
C5_2 C 0.36456(12) 0.50183(16) 0.60758(12) 0.0628(7) Uani 1 1 d D U . . .
H5A_2 H 0.404137 0.532165 0.632508 0.094 Uiso 1 1 calc GR . . . .
H5B_2 H 0.355427 0.512670 0.567146 0.094 Uiso 1 1 calc GR . . . .
H5C_2 H 0.371097 0.441519 0.615317 0.094 Uiso 1 1 calc GR . . . .
C6_2 C 0.30142(9) 0.62684(11) 0.61312(8) 0.0412(4) Uani 1 1 d D U . . .
H6A_2 H 0.264927 0.646823 0.621315 0.062 Uiso 1 1 calc GR . . . .
H6B_2 H 0.293777 0.642122 0.573628 0.062 Uiso 1 1 calc GR . . . .
H6C_2 H 0.342141 0.652727 0.640171 0.062 Uiso 1 1 calc GR . . . .
C7_2 C 0.40487(8) 0.47235(11) 0.84465(7) 0.0415(4) Uani 1 1 d D U . . .
C8_2 C 0.45106(13) 0.39549(17) 0.86669(12) 0.0803(10) Uani 1 1 d D U . . .
H8A_2 H 0.425308 0.343718 0.855527 0.120 Uiso 1 1 calc GR . . . .
H8B_2 H 0.474061 0.398068 0.908762 0.120 Uiso 1 1 calc GR . . . .
H8C_2 H 0.482965 0.396169 0.849706 0.120 Uiso 1 1 calc GR . . . .
C9_2 C 0.35158(11) 0.4654(2) 0.86668(10) 0.0659(8) Uani 1 1 d D U . . .
H9A_2 H 0.319209 0.509940 0.849449 0.099 Uiso 1 1 calc GR . . . .
H9B_2 H 0.371071 0.471332 0.908708 0.099 Uiso 1 1 calc GR . . . .
H9C_2 H 0.330180 0.410611 0.856062 0.099 Uiso 1 1 calc GR . . . .
C10_2 C 0.44621(12) 0.54974(16) 0.86972(9) 0.0638(7) Uani 1 1 d D U . . .
H10A_2 H 0.479703 0.554471 0.854659 0.096 Uiso 1 1 calc GR . . . .
H10B_2 H 0.467324 0.545042 0.911792 0.096 Uiso 1 1 calc GR . . . .
H10C_2 H 0.418299 0.599707 0.858890 0.096 Uiso 1 1 calc GR . . . .
C11_2 C 0.18638(10) 0.64450(19) 0.69803(12) 0.0681(8) Uani 1 1 d D U . . .
H11A_2 H 0.186857 0.643010 0.659799 0.102 Uiso 1 1 calc GR . . . .
H11B_2 H 0.191721 0.702521 0.711952 0.102 Uiso 1 1 calc GR . . . .
H11C_2 H 0.144648 0.622335 0.695578 0.102 Uiso 1 1 calc GR . . . .
C12_2 C 0.24167(7) 0.59159(12) 0.73921(10) 0.0423(4) Uani 1 1 d D U . . .
H12A_2 H 0.237451 0.588441 0.776273 0.051 Uiso 1 1 calc R . . . .
H12B_2 H 0.236738 0.533929 0.723523 0.051 Uiso 1 1 calc R . . . .
C13_2 C 0.32196(12) 0.70673(11) 0.77247(12) 0.0558(6) Uani 1 1 d D U . . .
H13A_2 H 0.295106 0.746074 0.741723 0.067 Uiso 1 1 calc R . . . .
H13B_2 H 0.368460 0.718831 0.781854 0.067 Uiso 1 1 calc R . . . .
C14_2 C 0.30922(18) 0.7227(2) 0.82576(15) 0.0992(13) Uani 1 1 d D U . . .
H14A_2 H 0.262398 0.716730 0.815861 0.149 Uiso 1 1 calc GR . . . .
H14B_2 H 0.323278 0.779719 0.839933 0.149 Uiso 1 1 calc GR . . . .
H14C_2 H 0.333772 0.682094 0.855785 0.149 Uiso 1 1 calc GR . . . .
O1_3 O 0.5059(5) 0.2850(3) 0.7600(4) 0.1265(14) Uani 0.5 1 d D U . A -1
C1_3 C 0.4606(5) 0.2198(5) 0.7307(4) 0.1405(19) Uani 0.5 1 d D U . A -1
H1A_3 H 0.424162 0.218192 0.742831 0.169 Uiso 0.5 1 calc R . . A -1
H1B_3 H 0.482531 0.164369 0.738310 0.169 Uiso 0.5 1 calc R . . A -1
C2_3 C 0.4368(5) 0.2425(7) 0.6689(3) 0.1247(15) Uani 0.5 1 d D U . A -1
H2A_3 H 0.390051 0.255699 0.653516 0.187 Uiso 0.5 1 calc GR . . A -1
H2B_3 H 0.443671 0.195161 0.647511 0.187 Uiso 0.5 1 calc GR . . A -1
H2C_3 H 0.460871 0.291485 0.664910 0.187 Uiso 0.5 1 calc GR . . A -1
C3_3 C 0.5520(4) 0.2639(7) 0.8151(4) 0.1247(15) Uani 0.5 1 d D U . A -1
H3A_3 H 0.528008 0.233634 0.834272 0.150 Uiso 0.5 1 calc R . . A -1
H3B_3 H 0.567111 0.317361 0.836298 0.150 Uiso 0.5 1 calc R . . A -1
C4_3 C 0.6119(4) 0.2135(4) 0.8255(5) 0.117(2) Uani 0.5 1 d D U . A -1
H4A_3 H 0.629499 0.229814 0.797697 0.175 Uiso 0.5 1 calc GR . . A -1
H4B_3 H 0.600722 0.153692 0.820952 0.175 Uiso 0.5 1 calc GR . . A -1
H4C_3 H 0.644835 0.223844 0.864705 0.175 Uiso 0.5 1 calc GR . . A -1

loop_
_atom_site_aniso_label
_atom_site_aniso_U_11
_atom_site_aniso_U_22
_atom_site_aniso_U_33
_atom_site_aniso_U_23
_atom_site_aniso_U_13
_atom_site_aniso_U_12
Tb1 0.01303(4) 0.01533(4) 0.01643(4) 0.000 0.00602(2) 0.000
K1 0.0358(2) 0.0220(2) 0.0577(3) 0.000 0.0226(2) 0.000
P1_1 0.01880(14) 0.02490(16) 0.01831(14) -0.00380(12) 0.00682(10) 0.00103(12)
N1_1 0.0252(6) 0.0287(6) 0.0218(5) -0.0075(4) 0.0077(4) 0.0008(4)
N2_1 0.0217(5) 0.0361(7) 0.0275(6) -0.0070(5) 0.0094(4) -0.0039(5)
N3_1 0.0270(6) 0.0406(8) 0.0219(5) 0.0028(5) 0.0039(4) 0.0026(5)
N4_1 0.0259(5) 0.0301(6) 0.0258(5) -0.0055(5) 0.0125(4) 0.0038(5)
C1_1 0.0212(7) 0.0486(11) 0.0450(9) -0.0083(8) 0.0045(6) -0.0011(7)
C2_1 0.0284(8) 0.0538(11) 0.0318(8) 0.0008(8) -0.0035(6) 0.0015(8)
C3_1 0.0464(9) 0.0382(9) 0.0265(7) 0.0050(6) 0.0148(6) 0.0031(8)
C4_1 0.095(2) 0.0694(16) 0.0312(10) 0.0018(10) 0.0307(12) -0.0048(15)
C5_1 0.0519(12) 0.0397(10) 0.0531(12) 0.0076(9) 0.0145(9) 0.0074(9)
C6_1 0.0454(10) 0.0483(11) 0.0526(11) 0.0145(9) 0.0295(9) 0.0032(9)
C7_1 0.0342(8) 0.0499(10) 0.0319(7) -0.0122(7) 0.0196(6) -0.0133(7)
C8_1 0.0457(11) 0.0844(18) 0.0510(12) -0.0271(12) 0.0332(9) -0.0143(12)
C9_1 0.0511(12) 0.0622(14) 0.0546(12) -0.0160(11) 0.0300(10) -0.0301(11)
C10_1 0.0483(10) 0.0524(12) 0.0355(9) 0.0033(8) 0.0220(8) -0.0089(9)
C11_1 0.0853(18) 0.0363(10) 0.0693(16) -0.0189(10) 0.0485(14) -0.0097(11)
C12_1 0.0495(10) 0.0360(8) 0.0365(8) -0.0133(7) 0.0257(7) -0.0014(8)
C13_1 0.0311(8) 0.0374(9) 0.0413(9) 0.0014(7) 0.0126(6) 0.0132(7)
C14_1 0.0373(10) 0.0632(15) 0.0860(18) 0.0146(13) 0.0341(11) 0.0175(10)
P1_2 0.01908(14) 0.02064(15) 0.03060(17) 0.00409(13) 0.00995(12) -0.00357(12)
N1_2 0.0193(5) 0.0252(5) 0.0325(6) 0.0027(5) 0.0108(4) -0.0051(4)
N2_2 0.0357(7) 0.0269(6) 0.0424(8) 0.0109(6) 0.0150(6) -0.0051(5)
N3_2 0.0326(7) 0.0261(6) 0.0366(7) -0.0013(5) 0.0114(5) -0.0105(5)
N4_2 0.0240(6) 0.0262(6) 0.0483(8) -0.0001(6) 0.0178(5) -0.0040(5)
C1_2 0.0549(12) 0.0269(8) 0.0580(12) 0.0069(8) 0.0245(10) -0.0132(8)
C2_2 0.0707(15) 0.0263(8) 0.0551(12) -0.0055(8) 0.0277(11) -0.0198(9)
C3_2 0.0334(8) 0.0370(8) 0.0343(8) -0.0005(7) 0.0103(6) -0.0058(7)
C4_2 0.0617(14) 0.0594(14) 0.0416(11) -0.0098(10) 0.0029(10) -0.0232(12)
C5_2 0.0703(16) 0.0674(17) 0.0709(16) 0.0163(13) 0.0494(14) 0.0118(13)
C6_2 0.0413(9) 0.0384(9) 0.0319(8) 0.0037(7) 0.0034(6) -0.0050(7)
C7_2 0.0366(9) 0.0449(10) 0.0435(9) 0.0185(8) 0.0172(7) -0.0009(7)
C8_2 0.0710(18) 0.096(2) 0.0754(19) 0.0522(17) 0.0324(15) 0.0391(17)
C9_2 0.0451(12) 0.106(2) 0.0531(13) 0.0185(14) 0.0270(10) 0.0001(14)
C10_2 0.0599(14) 0.0807(18) 0.0366(10) 0.0113(11) 0.0058(9) -0.0216(13)
C11_2 0.0290(10) 0.093(2) 0.0763(17) 0.0048(15) 0.0155(10) 0.0083(12)
C12_2 0.0263(7) 0.0406(10) 0.0656(13) 0.0026(9) 0.0247(8) -0.0024(7)
C13_2 0.0417(11) 0.0364(10) 0.098(2) -0.0150(11) 0.0377(13) -0.0070(8)
C14_2 0.0637(19) 0.119(3) 0.121(3) -0.071(2) 0.044(2) -0.0076(19)
O1_3 0.1277(18) 0.1173(18) 0.1401(19) -0.0075(13) 0.0612(14) 0.0049(14)
C1_3 0.148(2) 0.128(2) 0.1422(19) -0.0050(14) 0.0565(13) -0.0093(16)
C2_3 0.134(2) 0.101(3) 0.1417(19) -0.0092(14) 0.0599(14) 0.0090(18)
C3_3 0.134(2) 0.101(3) 0.1417(19) -0.0092(14) 0.0599(14) 0.0090(18)
C4_3 0.126(3) 0.072(4) 0.159(4) -0.005(4) 0.065(3) -0.007(3)

loop_
_atom_type_symbol
_atom_type_description
_atom_type_scat_dispersion_real
_atom_type_scat_dispersion_imag
_atom_type_scat_source
C C 0.0033 0.0016 'International Tables Vol C Tables 4.2.6.8 and 6.1.1.4'
H H 0.0000 0.0000 'International Tables Vol C Tables 4.2.6.8 and 6.1.1.4'
K K 0.2009 0.2494 'International Tables Vol C Tables 4.2.6.8 and 6.1.1.4'
N N 0.0061 0.0033 'International Tables Vol C Tables 4.2.6.8 and 6.1.1.4'
O O 0.0106 0.0060 'International Tables Vol C Tables 4.2.6.8 and 6.1.1.4'
P P 0.1023 0.0942 'International Tables Vol C Tables 4.2.6.8 and 6.1.1.4'
Tb Tb -0.1723 4.1537 'International Tables Vol C Tables 4.2.6.8 and 6.1.1.4'

loop_
_geom_angle_atom_site_label_1
_geom_angle_atom_site_label_2
_geom_angle_atom_site_label_3
_geom_angle
_geom_angle_site_symmetry_1
_geom_angle_site_symmetry_3
N1_1 Tb1 K1 125.39(3) 2_656 .
N1_1 Tb1 K1 125.39(3) . .
N1_1 Tb1 N1_1 109.22(7) . 2_656
N1_1 Tb1 N1_2 113.17(5) . .
N1_1 Tb1 N1_2 112.91(5) 2_656 .
N1_1 Tb1 N1_2 113.18(5) 2_656 2_656
N1_1 Tb1 N1_2 112.91(5) . 2_656
N1_2 Tb1 K1 47.48(3) . .
N1_2 Tb1 K1 47.48(3) 2_656 .
N1_2 Tb1 N1_2 94.96(7) 2_656 .
N1_2 K1 N1_2 72.97(4) 2_656 .
N1_2 K1 N2_2 54.41(3) 2_656 2_656
N1_2 K1 N2_2 123.01(4) . 2_656
N1_2 K1 O1_3 144.2(2) . .
N1_2 K1 O1_3 142.3(2) 2_656 .
O1_3 K1 N2_2 91.8(2) . 2_656
N1_1 P1_1 N2_1 120.75(7) . .
N1_1 P1_1 N3_1 120.52(7) . .
N1_1 P1_1 N4_1 113.38(7) . .
N3_1 P1_1 N2_1 90.74(6) . .
N4_1 P1_1 N2_1 103.72(6) . .
N4_1 P1_1 N3_1 104.27(7) . .
P1_1 N1_1 Tb1 168.78(9) . .
C1_1 N2_1 P1_1 109.65(10) . .
C1_1 N2_1 C7_1 117.06(12) . .
C7_1 N2_1 P1_1 123.22(9) . .
C2_1 N3_1 P1_1 114.36(11) . .
C2_1 N3_1 C3_1 117.61(12) . .
C3_1 N3_1 P1_1 127.99(10) . .
C12_1 N4_1 P1_1 120.77(10) . .
C13_1 N4_1 P1_1 122.03(10) . .
C13_1 N4_1 C12_1 117.06(12) . .
N2_1 C1_1 C2_1 105.13(13) . .
N3_1 C2_1 C1_1 105.86(12) . .
N3_1 C3_1 C4_1 109.57(15) . .
N3_1 C3_1 C5_1 109.08(14) . .
N3_1 C3_1 C6_1 110.94(13) . .
C5_1 C3_1 C4_1 109.51(15) . .
C6_1 C3_1 C4_1 108.68(16) . .
C6_1 C3_1 C5_1 109.03(16) . .
N2_1 C7_1 C8_1 110.25(15) . .
N2_1 C7_1 C9_1 108.70(13) . .
N2_1 C7_1 C10_1 110.48(12) . .
C9_1 C7_1 C8_1 109.65(15) . .
C10_1 C7_1 C8_1 108.02(15) . .
C10_1 C7_1 C9_1 109.73(17) . .
N4_1 C12_1 C11_1 115.72(15) . .
N4_1 C13_1 C14_1 113.49(15) . .
N1_2 P1_2 K1 56.65(5) . .
N1_2 P1_2 N2_2 115.93(7) . .
N1_2 P1_2 N3_2 120.88(7) . .
N1_2 P1_2 N4_2 113.79(7) . .
N2_2 P1_2 K1 69.63(5) . .
N3_2 P1_2 K1 92.42(5) . .
N3_2 P1_2 N2_2 91.45(6) . .
N4_2 P1_2 K1 163.94(5) . .
N4_2 P1_2 N2_2 108.47(7) . .
N4_2 P1_2 N3_2 103.62(7) . .
Tb1 N1_2 K1 96.04(4) . .
P1_2 N1_2 Tb1 167.67(8) . .
P1_2 N1_2 K1 96.22(6) . .
P1_2 N2_2 K1 79.94(5) . .
C1_2 N2_2 K1 110.66(12) . .
C1_2 N2_2 P1_2 111.73(10) . .
C1_2 N2_2 C7_2 116.58(12) . .
C7_2 N2_2 K1 104.70(9) . .
C7_2 N2_2 P1_2 125.28(11) . .
C2_2 N3_2 P1_2 113.51(11) . .
C2_2 N3_2 C3_2 115.70(13) . .
C3_2 N3_2 P1_2 123.55(10) . .
C12_2 N4_2 P1_2 122.67(11) . .
C13_2 N4_2 P1_2 122.00(11) . .
C13_2 N4_2 C12_2 115.34(14) . .
N2_2 C1_2 C2_2 105.96(13) . .
N3_2 C2_2 C1_2 106.16(13) . .
N3_2 C3_2 C4_2 108.78(14) . .
N3_2 C3_2 C5_2 110.17(15) . .
N3_2 C3_2 C6_2 110.70(13) . .
C5_2 C3_2 C4_2 109.58(17) . .
C6_2 C3_2 C4_2 108.88(15) . .
C6_2 C3_2 C5_2 108.71(15) . .
N2_2 C7_2 C8_2 108.84(16) . .
N2_2 C7_2 C9_2 111.35(14) . .
N2_2 C7_2 C10_2 111.18(13) . .
C9_2 C7_2 C8_2 108.63(17) . .
C10_2 C7_2 C8_2 106.75(17) . .
C10_2 C7_2 C9_2 109.95(18) . .
N4_2 C12_2 C11_2 115.52(16) . .
N4_2 C13_2 C14_2 113.72(19) . .
C1_3 O1_3 K1 133.1(5) . .
C3_3 O1_3 K1 108.3(4) . .
C3_3 O1_3 C1_3 114.9(6) . .
O1_3 C1_3 C2_3 104.1(4) . .
O1_3 C3_3 C4_3 122.9(11) . .

loop_
_geom_bond_atom_site_label_1
_geom_bond_atom_site_label_2
_geom_bond_distance
_geom_bond_site_symmetry_2
Tb1 K1 3.7858(5) .
Tb1 N1_1 2.2307(11) .
Tb1 N1_1 2.2307(11) 2_656
Tb1 N1_2 2.2637(11) .
Tb1 N1_2 2.2637(10) 2_656
K1 N1_2 2.8057(14) 2_656
K1 N1_2 2.8058(14) .
K1 N2_2 3.1793(15) 2_656
K1 O1_3 2.939(5) .
P1_1 N1_1 1.5283(11) .
P1_1 N2_1 1.7165(12) .
P1_1 N3_1 1.6955(12) .
P1_1 N4_1 1.6826(11) .
N2_1 C1_1 1.4537(18) .
N2_1 C7_1 1.4817(18) .
N3_1 C2_1 1.4463(18) .
N3_1 C3_1 1.4718(19) .
N4_1 C12_1 1.4568(17) .
N4_1 C13_1 1.4519(17) .
C1_1 C2_1 1.508(2) .
C3_1 C4_1 1.536(2) .
C3_1 C5_1 1.535(2) .
C3_1 C6_1 1.522(2) .
C7_1 C8_1 1.546(2) .
C7_1 C9_1 1.527(2) .
C7_1 C10_1 1.515(2) .
C11_1 C12_1 1.510(2) .
C13_1 C14_1 1.523(2) .
P1_2 N1_2 1.5318(11) .
P1_2 N2_2 1.7173(12) .
P1_2 N3_2 1.7034(12) .
P1_2 N4_2 1.6771(12) .
N2_2 C1_2 1.4498(18) .
N2_2 C7_2 1.4814(19) .
N3_2 C2_2 1.4495(18) .
N3_2 C3_2 1.4815(19) .
N4_2 C12_2 1.4601(17) .
N4_2 C13_2 1.4569(18) .
C1_2 C2_2 1.507(2) .
C3_2 C4_2 1.536(2) .
C3_2 C5_2 1.533(2) .
C3_2 C6_2 1.524(2) .
C7_2 C8_2 1.553(2) .
C7_2 C9_2 1.524(2) .
C7_2 C10_2 1.517(2) .
C11_2 C12_2 1.509(2) .
C13_2 C14_2 1.523(3) .
O1_3 C1_3 1.430(3) .
O1_3 C3_3 1.399(9) .
C1_3 C2_3 1.483(5) .
C3_3 C4_3 1.496(5) .

loop_
_smtbx_masks_void_nr
_smtbx_masks_void_average_x
_smtbx_masks_void_average_y
_smtbx_masks_void_average_z
_smtbx_masks_void_volume
_smtbx_masks_void_count_electrons
1 -0.672 -0.070 -0.220 3459.6 190.4
2 0.007 0.278 0.622 0.0 0.0
3 0.007 0.352 0.933 0.0 0.0
4 0.007 0.648 0.433 0.0 0.0
5 0.007 0.722 0.122 0.0 0.0
6 0.013 0.361 0.572 0.0 0.0
7 0.013 0.639 0.072 0.0 0.0
8 0.020 0.343 0.589 0.0 0.0
9 0.020 0.352 0.583 0.0 0.0
10 0.020 0.361 0.578 0.0 0.0
11 0.020 0.639 0.078 0.0 0.0
12 0.020 0.648 0.083 0.0 0.0
13 0.020 0.657 0.089 0.0 0.0
14 0.027 0.333 0.661 0.0 0.0
15 0.027 0.667 0.161 0.0 0.0
16 0.047 0.380 0.811 0.0 0.0
17 0.047 0.620 0.311 0.0 0.0
18 0.067 0.463 0.372 0.0 0.0
19 0.067 0.537 0.872 0.0 0.0
20 0.073 0.454 0.372 0.0 0.0
21 0.073 0.546 0.872 0.0 0.0
22 0.100 0.194 0.739 0.0 0.0
23 0.100 0.454 0.922 0.0 0.0
24 0.100 0.546 0.422 0.0 0.0
25 0.100 0.806 0.239 0.0 0.0
26 0.107 0.194 0.744 0.0 0.0
27 0.107 0.389 0.964 0.0 0.0
28 0.107 0.426 0.939 0.0 0.0
29 0.107 0.444 0.933 0.0 0.0
30 0.107 0.556 0.433 0.0 0.0
31 0.107 0.574 0.439 0.0 0.0
32 0.107 0.611 0.464 0.0 0.0
33 0.107 0.806 0.244 0.0 0.0
34 0.113 0.130 0.822 0.0 0.0
35 0.113 0.870 0.322 0.0 0.0
36 0.127 0.111 0.822 0.0 0.0
37 0.127 0.889 0.322 0.0 0.0
38 0.160 0.204 0.000 0.0 0.0
39 0.160 0.796 0.500 0.0 0.0
40 0.220 0.007 0.274 0.0 0.0
41 0.220 -0.007 0.774 0.0 0.0
42 0.240 0.444 0.944 0.0 0.0
43 0.240 0.556 0.444 0.0 0.0
44 0.247 0.023 0.811 0.0 0.0
45 0.247 0.046 0.817 0.0 0.0
46 0.247 0.954 0.317 0.0 0.0
47 0.247 0.977 0.311 0.0 0.0
48 0.253 0.454 0.183 0.0 0.0
49 0.253 0.477 0.189 0.0 0.0
50 0.253 0.523 0.689 0.0 0.0
51 0.253 0.546 0.683 0.0 0.0
52 0.260 0.056 0.056 0.0 0.0
53 0.260 0.944 0.556 0.0 0.0
54 0.280 0.493 0.726 0.0 0.0
55 0.280 0.507 0.226 0.0 0.0
56 0.340 0.296 0.000 0.0 0.0
57 0.340 0.704 0.500 0.0 0.0
58 0.373 0.389 0.178 0.0 0.0
59 0.373 0.611 0.678 0.0 0.0
60 0.387 0.370 0.178 0.0 0.0
61 0.387 0.630 0.678 0.0 0.0
62 0.393 0.056 0.067 0.0 0.0
63 0.393 0.074 0.061 0.0 0.0
64 0.393 0.111 0.036 0.0 0.0
65 0.393 0.306 0.256 0.0 0.0
66 0.393 0.694 0.756 0.0 0.0
67 0.393 0.889 0.536 0.0 0.0
68 0.393 0.926 0.561 0.0 0.0
69 0.393 0.944 0.567 0.0 0.0
70 0.400 0.046 0.078 0.0 0.0
71 0.400 0.306 0.261 0.0 0.0
72 0.400 0.694 0.761 0.0 0.0
73 0.400 0.954 0.578 0.0 0.0
74 0.427 0.046 0.628 0.0 0.0
75 0.427 0.954 0.128 0.0 0.0
76 0.433 0.037 0.628 0.0 0.0
77 0.433 0.963 0.128 0.0 0.0
78 0.453 0.120 0.189 0.0 0.0
79 0.453 0.880 0.689 0.0 0.0
80 0.473 0.167 0.339 0.0 0.0
81 0.473 0.833 0.839 0.0 0.0
82 0.480 0.139 0.422 0.0 0.0
83 0.480 0.148 0.417 0.0 0.0
84 0.480 0.157 0.411 0.0 -0.0
85 0.480 0.843 0.911 0.0 -0.0
86 0.480 0.852 0.917 0.0 0.0
87 0.480 0.861 0.922 0.0 0.0
88 0.487 0.139 0.428 0.0 0.0
89 0.487 0.861 0.928 0.0 0.0
90 0.493 0.148 0.067 0.0 0.0
91 0.493 0.222 0.378 0.0 0.0
92 0.493 0.778 0.878 0.0 0.0
93 0.493 0.852 0.567 0.0 0.0
94 0.507 0.148 0.433 0.0 0.0
95 0.507 0.222 0.122 0.0 0.0
96 0.507 0.778 0.622 0.0 0.0
97 0.507 0.852 0.933 0.0 0.0
98 0.513 0.139 0.072 0.0 0.0
99 0.513 0.861 0.572 0.0 0.0
100 0.520 0.139 0.078 0.0 0.0
101 0.520 0.148 0.083 0.0 0.0
102 0.520 0.157 0.089 0.0 0.0
103 0.520 0.843 0.589 0.0 0.0
104 0.520 0.852 0.583 0.0 0.0
105 0.520 0.861 0.578 0.0 0.0
106 0.527 0.167 0.161 0.0 0.0
107 0.527 0.833 0.661 0.0 0.0
108 0.547 0.120 0.311 0.0 0.0
109 0.547 0.880 0.811 0.0 0.0
110 0.567 0.037 0.872 0.0 0.0
111 0.567 0.963 0.372 0.0 0.0
112 0.573 0.046 0.872 0.0 0.0
113 0.573 0.954 0.372 0.0 0.0
114 0.600 0.046 0.422 0.0 0.0
115 0.600 0.306 0.239 0.0 0.0
116 0.600 0.694 0.739 0.0 0.0
117 0.600 0.954 0.922 0.0 0.0
118 0.607 0.056 0.433 0.0 0.0
119 0.607 0.074 0.439 0.0 0.0
120 0.607 0.111 0.464 0.0 0.0
121 0.607 0.306 0.244 0.0 0.0
122 0.607 0.694 0.744 0.0 0.0
123 0.607 0.889 0.964 0.0 0.0
124 0.607 0.926 0.939 0.0 0.0
125 0.607 0.944 0.933 0.0 0.0
126 0.613 0.370 0.322 0.0 0.0
127 0.613 0.630 0.822 0.0 0.0
128 0.627 0.389 0.322 0.0 0.0
129 0.627 0.611 0.822 0.0 0.0
130 0.660 0.296 0.500 0.0 0.0
131 0.660 0.704 0.000 0.0 0.0
132 0.720 0.493 0.774 0.0 0.0
133 0.720 0.507 0.274 0.0 0.0
134 0.740 0.056 0.444 0.0 0.0
135 0.740 0.944 0.944 0.0 0.0
136 0.747 0.454 0.317 0.0 0.0
137 0.747 0.477 0.311 0.0 0.0
138 0.747 0.523 0.811 0.0 0.0
139 0.747 0.546 0.817 0.0 0.0
140 0.753 0.023 0.689 0.0 0.0
141 0.753 0.046 0.683 0.0 0.0
142 0.753 0.954 0.183 0.0 0.0
143 0.753 0.977 0.189 0.0 0.0
144 0.760 0.444 0.556 0.0 0.0
145 0.760 0.556 0.056 0.0 0.0
146 0.780 0.007 0.226 0.0 0.0
147 0.780 -0.007 0.726 0.0 0.0
148 0.840 0.204 0.500 0.0 0.0
149 0.840 0.796 0.000 0.0 0.0
150 0.873 0.111 0.678 0.0 0.0
151 0.873 0.889 0.178 0.0 0.0
152 0.887 0.130 0.678 0.0 0.0
153 0.887 0.870 0.178 0.0 0.0
154 0.893 0.194 0.756 0.0 0.0
155 0.893 0.389 0.536 0.0 0.0
156 0.893 0.426 0.561 0.0 0.0
157 0.893 0.444 0.567 0.0 0.0
158 0.893 0.556 0.067 0.0 0.0
159 0.893 0.574 0.061 0.0 0.0
160 0.893 0.611 0.036 0.0 0.0
161 0.893 0.806 0.256 0.0 0.0
162 0.900 0.194 0.761 0.0 0.0
163 0.900 0.454 0.578 0.0 0.0
164 0.900 0.546 0.078 0.0 0.0
165 0.900 0.806 0.261 0.0 0.0
166 0.927 0.454 0.128 0.0 0.0
167 0.927 0.546 0.628 0.0 0.0
168 0.933 0.463 0.128 0.0 0.0
169 0.933 0.537 0.628 0.0 0.0
170 0.953 0.380 0.689 0.0 0.0
171 0.953 0.620 0.189 0.0 0.0
172 0.973 0.333 0.839 0.0 0.0
173 0.973 0.667 0.339 0.0 0.0
174 0.980 0.343 0.911 0.0 -0.0
175 0.980 0.352 0.917 0.0 0.0
176 0.980 0.361 0.922 0.0 0.0
177 0.980 0.639 0.422 0.0 0.0
178 0.980 0.648 0.417 0.0 0.0
179 0.980 0.657 0.411 0.0 -0.0
180 0.987 0.361 0.928 0.0 0.0
181 0.987 0.639 0.428 0.0 0.0
182 0.993 0.278 0.878 0.0 0.0
183 0.993 0.352 0.567 0.0 0.0
184 0.993 0.648 0.067 0.0 0.0
185 0.993 0.722 0.378 0.0 0.0
